data_7113250
loop_
_publ_author_name
'Liu, Shi-Qiang'
'Wang, De-Xian'
'Zheng, Qi-Yu'
'Wang, Mei-Xiang'

_publ_section_title
;
 Synthesis and structure of nitrogen bridged calix[5]- and -[10]-pyridines
 and their complexation with fullerenes
;
_journal_coden_ASTM CHCOFS
_journal_issue 37
_journal_name_full
;
 Chemical Communications (Cambridge, United Kingdom)
;
_journal_page_first 3856
_journal_page_last 3858
_journal_paper_doi 10.1039/b705595a
_journal_year 2007
_chemical_formula_sum 'C66 H72 N20 O2'
_chemical_formula_weight 1177.44
_space_group_IT_number 14
_symmetry_cell_setting monoclinic
_symmetry_space_group_name_Hall '-P 2ybc'
_symmetry_space_group_name_H-M 'P 1 21/c 1'
_atom_sites_solution_hydrogens geom
_atom_sites_solution_primary direct
_atom_sites_solution_secondary difmap
_audit_creation_method SHELXL-97
_cell_angle_alpha 90.00
_cell_angle_beta 124.47(2)
_cell_angle_gamma 90.00
_cell_formula_units_Z 2
_cell_length_a 17.920(4)
_cell_length_b 8.3524(17)
_cell_length_c 27.638(9)
_cell_measurement_reflns_used 5658
_cell_measurement_temperature 293(2)
_cell_measurement_theta_max 27.48
_cell_measurement_theta_min 1.52
_cell_volume 3410.4(17)
_computing_cell_refinement 'Rapid Auto(Rigaku 2001)'
_computing_data_collection 'Rapid Auto(Rigaku 2001)'
_computing_data_reduction 'Rapid Auto(Rigaku 2001)'
_computing_molecular_graphics 'Bruker SHELXTL'
_computing_publication_material 'Bruker SHELXTL'
_computing_structure_refinement 'SHELXL-97 (Sheldrick, 1997)'
_computing_structure_solution 'SHELXS-97 (Sheldrick, 1990)'
_diffrn_ambient_temperature 293(2)
_diffrn_measured_fraction_theta_full 0.942
_diffrn_measured_fraction_theta_max 0.942
_diffrn_measurement_device_type 'Rigaku raxis Rapid IP'
_diffrn_measurement_method oscillation
_diffrn_radiation_monochromator graphite
_diffrn_radiation_source 'rotating anode'
_diffrn_radiation_type MoK\a
_diffrn_radiation_wavelength 0.71073
_diffrn_reflns_av_R_equivalents 0.0000
_diffrn_reflns_av_sigmaI/netI 0.0511
_diffrn_reflns_limit_h_max 21
_diffrn_reflns_limit_h_min 0
_diffrn_reflns_limit_k_max 0
_diffrn_reflns_limit_k_min -9
_diffrn_reflns_limit_l_max 26
_diffrn_reflns_limit_l_min -32
_diffrn_reflns_number 5658
_diffrn_reflns_theta_full 25.00
_diffrn_reflns_theta_max 25.00
_diffrn_reflns_theta_min 1.52
_diffrn_standards_decay_% 0
_diffrn_standards_interval_count 0
_diffrn_standards_interval_time 0
_diffrn_standards_number 0
_exptl_absorpt_coefficient_mu 0.074
_exptl_absorpt_correction_T_max 0.9868
_exptl_absorpt_correction_T_min 0.9825
_exptl_absorpt_correction_type multi-scan
_exptl_absorpt_process_details ABSCOR
_exptl_crystal_colour yellow
_exptl_crystal_density_diffrn 1.147
_exptl_crystal_density_method 'not measured'
_exptl_crystal_description block
_exptl_crystal_F_000 1248
_exptl_crystal_size_max 0.75
_exptl_crystal_size_mid 0.54
_exptl_crystal_size_min 0.35
_refine_diff_density_max 0.893
_refine_diff_density_min -0.462
_refine_diff_density_rms 0.134
_refine_ls_extinction_coef 0.019(4)
_refine_ls_extinction_expression Fc^*^=kFc[1+0.001xFc^2^\l^3^/sin(2\q)]^-1/4^
_refine_ls_extinction_method SHELXL
_refine_ls_goodness_of_fit_ref 1.295
_refine_ls_hydrogen_treatment constr
_refine_ls_matrix_type full
_refine_ls_number_parameters 440
_refine_ls_number_reflns 5658
_refine_ls_number_restraints 104
_refine_ls_restrained_S_all 1.316
_refine_ls_R_factor_all 0.1594
_refine_ls_R_factor_gt 0.1221
_refine_ls_shift/su_max 0.001
_refine_ls_shift/su_mean 0.000
_refine_ls_structure_factor_coef Fsqd
_refine_ls_weighting_details 'calc w=1/[\s^2^(Fo^2^)+(0.2000P)^2^+0.0000P] where P=(Fo^2^+2Fc^2^)/3'
_refine_ls_weighting_scheme calc
_refine_ls_wR_factor_gt 0.3262
_refine_ls_wR_factor_ref 0.3614
_reflns_number_gt 3472
_reflns_number_total 5658
_reflns_threshold_expression >2sigma(I)
_cod_duplicate_entry 7102135
_cod_data_source_file b705595a.txt
_cod_data_source_block t10
_cod_depositor_comments
;
The following automatic conversions were performed:

'_symmetry_cell_setting' value 'Monoclinic' changed to 'monoclinic'
according to
/usr/data/users/saulius/automatic-downloads/retrospective/RSC/lib/dictionaries/cif_core.dic
dictionary named 'cif_core.dic' version 2.4.2 from
2011-04-26.

'_exptl_absorpt_correction_type' value 'MULTI-SCAN'
changed to 'multi-scan' according to
/usr/data/users/saulius/automatic-downloads/retrospective/RSC/lib/dictionaries/cif_core.dic
dictionary named 'cif_core.dic' version 2.4.2 from 2011-04-26.

Automatic conversion script
Id: cif_fix_values 2281 2013-09-26 08:29:07Z andrius 
;
_cod_original_cell_volume 3410.4(15)
_cod_original_sg_symbol_H-M P2(1)/C
_cod_database_code 7113250

loop_
_symmetry_equiv_pos_as_xyz
'x, y, z'
'-x, y+1/2, -z+1/2'
'-x, -y, -z'
'x, -y-1/2, z-1/2'

loop_
_atom_site_label
_atom_site_type_symbol
_atom_site_fract_x
_atom_site_fract_y
_atom_site_fract_z
_atom_site_U_iso_or_equiv
_atom_site_adp_type
_atom_site_occupancy
_atom_site_symmetry_multiplicity
_atom_site_calc_flag
_atom_site_refinement_flags
_atom_site_disorder_assembly
_atom_site_disorder_group
N1 N 0.5139(2) -0.1355(5) 0.36403(17) 0.0662(10) Uani 1 1 d . . .
N2 N 0.3831(3) -0.0243(5) 0.34621(18) 0.0705(11) Uani 1 1 d . . .
N3 N 0.2765(2) 0.1335(4) 0.34704(16) 0.0578(9) Uani 1 1 d . . .
N4 N 0.1764(2) 0.3074(4) 0.34652(18) 0.0673(11) Uani 1 1 d . . .
N5 N 0.0757(2) 0.4832(4) 0.34520(16) 0.0626(10) Uani 1 1 d . . .
N6 N -0.0153(3) 0.6750(5) 0.34698(18) 0.0723(11) Uani 1 1 d . . .
N7 N 0.0387(2) 0.8831(5) 0.41254(17) 0.0598(10) Uani 1 1 d . . .
N8 N 0.0730(2) 1.1065(5) 0.47039(18) 0.0718(11) Uani 1 1 d . . .
N9 N 0.2153(3) 1.1830(5) 0.54934(18) 0.0718(11) Uani 1 1 d . . .
N10 N 0.3615(3) 1.2457(7) 0.62695(19) 0.0891(15) Uani 1 1 d . . .
C1 C 0.5960(3) -0.1980(6) 0.4007(2) 0.0695(13) Uani 1 1 d . . .
C2 C 0.6341(3) -0.2191(7) 0.4588(2) 0.0815(16) Uani 1 1 d . . .
H2 H 0.6925 -0.2596 0.4832 0.098 Uiso 1 1 calc R . .
C3 C 0.5836(3) -0.1784(8) 0.4810(3) 0.0879(17) Uani 1 1 d . . .
H3 H 0.6075 -0.1931 0.5206 0.105 Uiso 1 1 calc R . .
C4 C 0.4982(3) -0.1163(7) 0.4441(2) 0.0741(14) Uani 1 1 d . . .
H4 H 0.4636 -0.0886 0.4581 0.089 Uiso 1 1 calc R . .
C5 C 0.4649(3) -0.0959(6) 0.3858(2) 0.0613(12) Uani 1 1 d . . .
C6 C 0.3698(4) 0.0541(9) 0.2962(3) 0.104(2) Uani 1 1 d . . .
H6A H 0.4183 0.1283 0.3085 0.156 Uiso 1 1 calc R . .
H6B H 0.3133 0.1109 0.2761 0.156 Uiso 1 1 calc R . .
H6C H 0.3688 -0.0239 0.2704 0.156 Uiso 1 1 calc R . .
C7 C 0.3154(3) -0.0104(5) 0.3582(2) 0.0595(11) Uani 1 1 d . . .
C8 C 0.2908(3) -0.1373(5) 0.3775(2) 0.0691(13) Uani 1 1 d . . .
H8 H 0.3197 -0.2358 0.3852 0.083 Uiso 1 1 calc R . .
C9 C 0.2221(3) -0.1152(6) 0.3852(2) 0.0738(13) Uani 1 1 d . . .
H9 H 0.2030 -0.2002 0.3973 0.089 Uiso 1 1 calc R . .
C10 C 0.1821(3) 0.0307(6) 0.3750(2) 0.0681(13) Uani 1 1 d . . .
H10 H 0.1366 0.0478 0.3811 0.082 Uiso 1 1 calc R . .
C11 C 0.2107(3) 0.1525(5) 0.35556(19) 0.0559(10) Uani 1 1 d . . .
C12 C 0.2372(4) 0.4389(6) 0.3607(4) 0.111(3) Uani 1 1 d . . .
H12A H 0.2646 0.4698 0.4008 0.167 Uiso 1 1 calc R . .
H12B H 0.2042 0.5278 0.3354 0.167 Uiso 1 1 calc R . .
H12C H 0.2834 0.4068 0.3552 0.167 Uiso 1 1 calc R . .
C13 C 0.0879(3) 0.3397(5) 0.3278(2) 0.0626(11) Uani 1 1 d . . .
C14 C 0.0151(3) 0.2402(6) 0.2905(2) 0.0729(13) Uani 1 1 d . . .
H14 H 0.0235 0.1421 0.2784 0.087 Uiso 1 1 calc R . .
C15 C -0.0685(3) 0.2912(7) 0.2726(2) 0.0816(15) Uani 1 1 d . . .
H15 H -0.1184 0.2278 0.2470 0.098 Uiso 1 1 calc R . .
C16 C -0.0814(3) 0.4343(7) 0.2912(2) 0.0793(15) Uani 1 1 d . . .
H16 H -0.1388 0.4664 0.2799 0.095 Uiso 1 1 calc R . .
C17 C -0.0081(3) 0.5274(6) 0.3266(2) 0.0637(12) Uani 1 1 d . . .
C18 C -0.0937(4) 0.7736(7) 0.3077(2) 0.0872(17) Uani 1 1 d . . .
H18A H -0.0742 0.8782 0.3050 0.131 Uiso 1 1 calc R . .
H18B H -0.1306 0.7827 0.3227 0.131 Uiso 1 1 calc R . .
H18C H -0.1284 0.7253 0.2695 0.131 Uiso 1 1 calc R . .
C19 C 0.0470(3) 0.7306(5) 0.4042(2) 0.0604(11) Uani 1 1 d . . .
C20 C 0.1095(3) 0.6307(6) 0.4490(2) 0.0694(13) Uani 1 1 d . . .
H20 H 0.1143 0.5232 0.4424 0.083 Uiso 1 1 calc R . .
C21 C 0.1641(3) 0.6978(6) 0.5039(2) 0.0745(14) Uani 1 1 d . . .
H21 H 0.2069 0.6346 0.5352 0.089 Uiso 1 1 calc R . .
C22 C 0.1565(4) 0.8564(7) 0.5131(2) 0.0787(14) Uani 1 1 d . . .
H22 H 0.1942 0.9023 0.5501 0.094 Uiso 1 1 calc R . .
C23 C 0.0918(3) 0.9450(5) 0.4662(2) 0.0619(12) Uani 1 1 d . . .
C24 C -0.0134(4) 1.1726(7) 0.4233(2) 0.0866(16) Uani 1 1 d . . .
H24A H -0.0147 1.2853 0.4297 0.130 Uiso 1 1 calc R . .
H24B H -0.0615 1.1203 0.4228 0.130 Uiso 1 1 calc R . .
H24C H -0.0209 1.1559 0.3864 0.130 Uiso 1 1 calc R . .
C25 C 0.1253(3) 1.1979(6) 0.5207(2) 0.0656(12) Uani 1 1 d . . .
C26 C 0.0860(3) 1.3023(6) 0.5383(2) 0.0743(14) Uani 1 1 d . . .
H26 H 0.0234 1.3121 0.5174 0.089 Uiso 1 1 calc R . .
C27 C 0.1419(4) 1.3915(7) 0.5875(3) 0.0820(16) Uani 1 1 d . . .
H27 H 0.1171 1.4623 0.6007 0.098 Uiso 1 1 calc R . .
C28 C 0.2345(4) 1.3779(7) 0.6178(2) 0.0776(14) Uani 1 1 d . . .
H28 H 0.2727 1.4398 0.6509 0.093 Uiso 1 1 calc R . .
C29 C 0.2688(3) 1.2705(7) 0.5977(2) 0.0732(14) Uani 1 1 d . . .
C30 C 0.4189(5) 1.2832(15) 0.6894(3) 0.165(5) Uani 1 1 d . . .
H30A H 0.4423 1.3899 0.6946 0.247 Uiso 1 1 calc R . .
H30B H 0.4682 1.2086 0.7089 0.247 Uiso 1 1 calc R . .
H30C H 0.3839 1.2760 0.7057 0.247 Uiso 1 1 calc R . .
O1 O 0.5710(11) 0.151(2) 0.8736(7) 0.186(6) Uani 0.431(9) 1 d PDU A 1
C31 C 0.6136(13) 0.231(3) 0.9684(8) 0.145(7) Uani 0.431(9) 1 d PDU A 1
H31A H 0.6572 0.2933 0.9670 0.218 Uiso 0.431(9) 1 calc PR A 1
H31B H 0.6444 0.1525 0.9991 0.218 Uiso 0.431(9) 1 calc PR A 1
H31C H 0.5784 0.2993 0.9760 0.218 Uiso 0.431(9) 1 calc PR A 1
C32 C 0.5525(9) 0.1475(14) 0.9109(7) 0.161(7) Uani 0.431(9) 1 d PDU A 1
C33 C 0.4700(11) 0.061(2) 0.8987(9) 0.143(6) Uani 0.431(9) 1 d PDU A 1
H33A H 0.4312 0.0362 0.8576 0.215 Uiso 0.431(9) 1 calc PR A 1
H33B H 0.4381 0.1285 0.9094 0.215 Uiso 0.431(9) 1 calc PR A 1
H33C H 0.4879 -0.0358 0.9212 0.215 Uiso 0.431(9) 1 calc PR A 1
O2 O 0.7621(9) 0.2433(16) 0.8084(6) 0.198(6) Uani 0.569(9) 1 d PDU A 2
C34 C 0.6875(14) 0.472(2) 0.7500(9) 0.221(9) Uani 0.569(9) 1 d PDU A 2
H34A H 0.7030 0.4281 0.7246 0.331 Uiso 0.569(9) 1 calc PR A 2
H34B H 0.7257 0.5621 0.7708 0.331 Uiso 0.569(9) 1 calc PR A 2
H34C H 0.6254 0.5055 0.7270 0.331 Uiso 0.569(9) 1 calc PR A 2
C35 C 0.7011(8) 0.3447(17) 0.7938(5) 0.184(6) Uani 0.569(9) 1 d PDU A 2
C36 C 0.6448(8) 0.3387(18) 0.8189(5) 0.114(4) Uani 0.569(9) 1 d PDU A 2
H36A H 0.6627 0.2480 0.8446 0.171 Uiso 0.569(9) 1 calc PR A 2
H36B H 0.5819 0.3293 0.7875 0.171 Uiso 0.569(9) 1 calc PR A 2
H36C H 0.6541 0.4351 0.8406 0.171 Uiso 0.569(9) 1 calc PRU A 2

loop_
_atom_site_aniso_label
_atom_site_aniso_U_11
_atom_site_aniso_U_22
_atom_site_aniso_U_33
_atom_site_aniso_U_23
_atom_site_aniso_U_13
_atom_site_aniso_U_12
N1 0.056(2) 0.075(2) 0.074(2) -0.0132(19) 0.0412(19) -0.0015(18)
N2 0.061(2) 0.081(3) 0.082(3) 0.010(2) 0.048(2) 0.018(2)
N3 0.0513(18) 0.053(2) 0.069(2) 0.0021(16) 0.0343(17) 0.0016(16)
N4 0.058(2) 0.052(2) 0.100(3) 0.0002(19) 0.050(2) 0.0045(17)
N5 0.057(2) 0.060(2) 0.073(2) 0.0057(18) 0.0379(19) 0.0081(17)
N6 0.061(2) 0.077(3) 0.072(2) 0.006(2) 0.033(2) 0.022(2)
N7 0.0518(19) 0.066(2) 0.070(2) 0.0113(18) 0.0393(18) 0.0093(17)
N8 0.057(2) 0.072(3) 0.081(3) 0.000(2) 0.036(2) 0.0130(19)
N9 0.057(2) 0.086(3) 0.080(3) -0.003(2) 0.043(2) 0.011(2)
N10 0.055(2) 0.142(4) 0.071(3) -0.024(3) 0.036(2) 0.007(2)
C1 0.049(2) 0.085(3) 0.078(3) -0.016(3) 0.038(2) 0.004(2)
C2 0.053(2) 0.119(5) 0.073(3) -0.003(3) 0.035(2) 0.015(3)
C3 0.056(3) 0.129(5) 0.079(3) -0.003(3) 0.039(3) 0.009(3)
C4 0.057(3) 0.101(4) 0.073(3) -0.006(3) 0.042(2) 0.011(3)
C5 0.049(2) 0.066(3) 0.073(3) -0.008(2) 0.037(2) 0.002(2)
C6 0.096(4) 0.140(6) 0.102(4) 0.038(4) 0.071(4) 0.032(4)
C7 0.052(2) 0.059(3) 0.071(3) -0.002(2) 0.037(2) 0.004(2)
C8 0.063(3) 0.048(2) 0.098(4) 0.001(2) 0.047(3) 0.002(2)
C9 0.066(3) 0.062(3) 0.098(4) 0.013(3) 0.049(3) 0.003(2)
C10 0.061(3) 0.068(3) 0.089(3) 0.008(2) 0.050(3) 0.004(2)
C11 0.049(2) 0.053(2) 0.071(3) -0.0023(19) 0.037(2) 0.0002(18)
C12 0.081(4) 0.053(3) 0.215(8) 0.000(4) 0.093(5) 0.001(3)
C13 0.060(2) 0.059(3) 0.074(3) 0.008(2) 0.041(2) 0.007(2)
C14 0.060(3) 0.071(3) 0.081(3) -0.003(2) 0.036(2) 0.006(2)
C15 0.059(3) 0.086(4) 0.079(3) -0.005(3) 0.026(3) -0.001(3)
C16 0.057(3) 0.085(4) 0.084(3) 0.001(3) 0.033(3) 0.016(3)
C17 0.055(2) 0.067(3) 0.068(3) 0.010(2) 0.034(2) 0.019(2)
C18 0.075(3) 0.094(4) 0.076(3) 0.007(3) 0.033(3) 0.033(3)
C19 0.056(2) 0.066(3) 0.066(3) 0.010(2) 0.039(2) 0.011(2)
C20 0.065(3) 0.069(3) 0.074(3) 0.011(2) 0.039(3) 0.011(2)
C21 0.064(3) 0.076(3) 0.071(3) 0.014(3) 0.031(2) 0.015(3)
C22 0.077(3) 0.079(3) 0.073(3) 0.007(3) 0.038(3) 0.015(3)
C23 0.051(2) 0.063(3) 0.073(3) 0.012(2) 0.036(2) 0.010(2)
C24 0.078(3) 0.082(3) 0.085(4) 0.007(3) 0.037(3) 0.028(3)
C25 0.058(2) 0.070(3) 0.079(3) 0.012(2) 0.045(2) 0.014(2)
C26 0.060(3) 0.076(3) 0.099(4) 0.002(3) 0.053(3) 0.012(2)
C27 0.084(3) 0.083(4) 0.104(4) 0.002(3) 0.068(3) 0.019(3)
C28 0.076(3) 0.080(3) 0.089(3) -0.008(3) 0.054(3) 0.004(3)
C29 0.065(3) 0.088(3) 0.078(3) 0.000(3) 0.048(3) 0.014(3)
C30 0.091(5) 0.299(13) 0.091(5) -0.066(6) 0.044(4) 0.032(6)
O1 0.195(10) 0.211(10) 0.171(9) -0.007(7) 0.116(7) 0.020(7)
C31 0.122(9) 0.150(10) 0.158(10) -0.031(7) 0.075(7) 0.012(7)
C32 0.152(9) 0.154(9) 0.169(9) 0.003(7) 0.085(7) 0.022(7)
C33 0.101(8) 0.128(9) 0.178(10) 0.030(7) 0.066(7) 0.004(7)
O2 0.171(8) 0.171(8) 0.212(9) -0.005(7) 0.084(6) 0.023(6)
C34 0.213(11) 0.232(12) 0.228(11) 0.011(8) 0.132(8) -0.014(8)
C35 0.172(9) 0.173(9) 0.194(9) -0.005(7) 0.096(7) 0.016(7)
C36 0.110(6) 0.139(7) 0.095(6) -0.016(5) 0.060(5) -0.019(6)

loop_
_atom_type_symbol
_atom_type_description
_atom_type_scat_dispersion_real
_atom_type_scat_dispersion_imag
_atom_type_scat_source
C C 0.0033 0.0016 'International Tables Vol C Tables 4.2.6.8 and 6.1.1.4'
H H 0.0000 0.0000 'International Tables Vol C Tables 4.2.6.8 and 6.1.1.4'
N N 0.0061 0.0033 'International Tables Vol C Tables 4.2.6.8 and 6.1.1.4'
O O 0.0106 0.0060 'International Tables Vol C Tables 4.2.6.8 and 6.1.1.4'

loop_
_geom_angle_atom_site_label_1
_geom_angle_atom_site_label_2
_geom_angle_atom_site_label_3
_geom_angle
_geom_angle_site_symmetry_1
_geom_angle_site_symmetry_3
C1 N1 C5 118.2(4) . .
C5 N2 C6 119.4(4) . .
C5 N2 C7 120.9(4) . .
C6 N2 C7 119.3(4) . .
C7 N3 C11 117.7(4) . .
C13 N4 C11 122.9(4) . .
C13 N4 C12 118.9(4) . .
C11 N4 C12 118.1(4) . .
C17 N5 C13 118.7(4) . .
C17 N6 C19 123.6(4) . .
C17 N6 C18 118.2(4) . .
C19 N6 C18 118.2(4) . .
C19 N7 C23 119.3(4) . .
C25 N8 C23 123.5(4) . .
C25 N8 C24 117.5(4) . .
C23 N8 C24 118.2(4) . .
C29 N9 C25 118.9(4) . .
C29 N10 C1 124.1(4) . 3_666
C29 N10 C30 117.8(5) . .
C1 N10 C30 117.9(5) 3_666 .
N1 C1 C2 123.4(4) . .
N1 C1 N10 113.7(4) . 3_666
C2 C1 N10 122.8(4) . 3_666
C1 C2 C3 118.3(5) . .
C1 C2 H2 120.9 . .
C3 C2 H2 120.9 . .
C4 C3 C2 119.5(5) . .
C4 C3 H3 120.3 . .
C2 C3 H3 120.3 . .
C3 C4 C5 118.8(5) . .
C3 C4 H4 120.6 . .
C5 C4 H4 120.6 . .
N1 C5 N2 114.8(4) . .
N1 C5 C4 121.9(4) . .
N2 C5 C4 123.1(4) . .
N2 C6 H6A 109.5 . .
N2 C6 H6B 109.5 . .
H6A C6 H6B 109.5 . .
N2 C6 H6C 109.5 . .
H6A C6 H6C 109.5 . .
H6B C6 H6C 109.5 . .
N3 C7 C8 123.1(4) . .
N3 C7 N2 114.9(4) . .
C8 C7 N2 122.0(4) . .
C7 C8 C9 118.1(4) . .
C7 C8 H8 121.0 . .
C9 C8 H8 121.0 . .
C10 C9 C8 120.2(5) . .
C10 C9 H9 119.9 . .
C8 C9 H9 119.9 . .
C9 C10 C11 118.2(4) . .
C9 C10 H10 120.9 . .
C11 C10 H10 120.9 . .
N3 C11 C10 122.8(4) . .
N3 C11 N4 115.0(4) . .
C10 C11 N4 122.1(4) . .
N4 C12 H12A 109.5 . .
N4 C12 H12B 109.5 . .
H12A C12 H12B 109.5 . .
N4 C12 H12C 109.5 . .
H12A C12 H12C 109.5 . .
H12B C12 H12C 109.5 . .
N5 C13 N4 114.8(4) . .
N5 C13 C14 121.2(4) . .
N4 C13 C14 123.8(4) . .
C15 C14 C13 117.6(5) . .
C15 C14 H14 121.2 . .
C13 C14 H14 121.2 . .
C14 C15 C16 121.6(5) . .
C14 C15 H15 119.2 . .
C16 C15 H15 119.2 . .
C17 C16 C15 118.1(5) . .
C17 C16 H16 121.0 . .
C15 C16 H16 121.0 . .
N5 C17 C16 122.7(4) . .
N5 C17 N6 115.6(4) . .
C16 C17 N6 121.8(4) . .
N6 C18 H18A 109.5 . .
N6 C18 H18B 109.5 . .
H18A C18 H18B 109.5 . .
N6 C18 H18C 109.5 . .
H18A C18 H18C 109.5 . .
H18B C18 H18C 109.5 . .
N7 C19 C20 122.7(5) . .
N7 C19 N6 114.9(4) . .
C20 C19 N6 122.3(4) . .
C21 C20 C19 116.8(5) . .
C21 C20 H20 121.6 . .
C19 C20 H20 121.6 . .
C22 C21 C20 121.1(5) . .
C22 C21 H21 119.5 . .
C20 C21 H21 119.5 . .
C23 C22 C21 117.8(5) . .
C23 C22 H22 121.1 . .
C21 C22 H22 121.1 . .
N7 C23 C22 122.2(4) . .
N7 C23 N8 114.2(4) . .
C22 C23 N8 123.6(5) . .
N8 C24 H24A 109.5 . .
N8 C24 H24B 109.5 . .
H24A C24 H24B 109.5 . .
N8 C24 H24C 109.5 . .
H24A C24 H24C 109.5 . .
H24B C24 H24C 109.5 . .
N9 C25 C26 122.5(5) . .
N9 C25 N8 116.4(4) . .
C26 C25 N8 121.0(4) . .
C27 C26 C25 117.7(5) . .
C27 C26 H26 121.1 . .
C25 C26 H26 121.1 . .
C26 C27 C28 120.9(5) . .
C26 C27 H27 119.5 . .
C28 C27 H27 119.5 . .
C29 C28 C27 118.1(5) . .
C29 C28 H28 121.0 . .
C27 C28 H28 121.0 . .
N9 C29 C28 122.0(5) . .
N9 C29 N10 116.5(4) . .
C28 C29 N10 121.6(5) . .
N10 C30 H30A 109.5 . .
N10 C30 H30B 109.5 . .
H30A C30 H30B 109.5 . .
N10 C30 H30C 109.5 . .
H30A C30 H30C 109.5 . .
H30B C30 H30C 109.5 . .
C32 C31 H31A 109.5 . .
C32 C31 H31B 109.5 . .
H31A C31 H31B 109.5 . .
C32 C31 H31C 109.5 . .
H31A C31 H31C 109.5 . .
H31B C31 H31C 109.5 . .
O1 C32 C31 119.3(12) . .
O1 C32 C33 120.9(13) . .
C31 C32 C33 119.8(16) . .
C32 C33 H33A 109.5 . .
C32 C33 H33B 109.5 . .
H33A C33 H33B 109.5 . .
C32 C33 H33C 109.5 . .
H33A C33 H33C 109.5 . .
H33B C33 H33C 109.5 . .
C35 C34 H34A 109.5 . .
C35 C34 H34B 109.5 . .
H34A C34 H34B 109.5 . .
C35 C34 H34C 109.5 . .
H34A C34 H34C 109.5 . .
H34B C34 H34C 109.5 . .
O2 C35 C36 121.0(12) . .
O2 C35 C34 116.4(11) . .
C36 C35 C34 122.7(14) . .
C35 C36 H36A 109.5 . .
C35 C36 H36B 109.5 . .
H36A C36 H36B 109.5 . .
C35 C36 H36C 109.5 . .
H36A C36 H36C 109.5 . .
H36B C36 H36C 109.5 . .

loop_
_geom_bond_atom_site_label_1
_geom_bond_atom_site_label_2
_geom_bond_distance
_geom_bond_site_symmetry_2
N1 C1 1.333(6) .
N1 C5 1.357(5) .
N2 C5 1.375(6) .
N2 C6 1.422(7) .
N2 C7 1.431(6) .
N3 C7 1.335(6) .
N3 C11 1.336(5) .
N4 C13 1.387(6) .
N4 C11 1.393(6) .
N4 C12 1.436(6) .
N5 C17 1.334(5) .
N5 C13 1.354(6) .
N6 C17 1.392(6) .
N6 C19 1.402(6) .
N6 C18 1.451(6) .
N7 C19 1.318(6) .
N7 C23 1.333(6) .
N8 C25 1.385(6) .
N8 C23 1.410(6) .
N8 C24 1.454(6) .
N9 C29 1.337(7) .
N9 C25 1.341(6) .
N10 C29 1.391(6) .
N10 C1 1.406(6) 3_666
N10 C30 1.458(8) .
C1 C2 1.355(7) .
C1 N10 1.406(6) 3_666
C2 C3 1.395(7) .
C2 H2 0.9300 .
C3 C4 1.372(7) .
C3 H3 0.9300 .
C4 C5 1.375(7) .
C4 H4 0.9300 .
C6 H6A 0.9600 .
C6 H6B 0.9600 .
C6 H6C 0.9600 .
C7 C8 1.367(7) .
C8 C9 1.375(7) .
C8 H8 0.9300 .
C9 C10 1.360(7) .
C9 H9 0.9300 .
C10 C11 1.379(6) .
C10 H10 0.9300 .
C12 H12A 0.9600 .
C12 H12B 0.9600 .
C12 H12C 0.9600 .
C13 C14 1.390(7) .
C14 C15 1.353(7) .
C14 H14 0.9300 .
C15 C16 1.371(8) .
C15 H15 0.9300 .
C16 C17 1.354(7) .
C16 H16 0.9300 .
C18 H18A 0.9600 .
C18 H18B 0.9600 .
C18 H18C 0.9600 .
C19 C20 1.383(6) .
C20 C21 1.376(7) .
C20 H20 0.9300 .
C21 C22 1.371(8) .
C21 H21 0.9300 .
C22 C23 1.368(6) .
C22 H22 0.9300 .
C24 H24A 0.9600 .
C24 H24B 0.9600 .
C24 H24C 0.9600 .
C25 C26 1.371(7) .
C26 C27 1.366(8) .
C26 H26 0.9300 .
C27 C28 1.376(7) .
C27 H27 0.9300 .
C28 C29 1.371(7) .
C28 H28 0.9300 .
C30 H30A 0.9600 .
C30 H30B 0.9600 .
C30 H30C 0.9600 .
O1 C32 1.251(10) .
C31 C32 1.495(10) .
C31 H31A 0.9600 .
C31 H31B 0.9600 .
C31 H31C 0.9600 .
C32 C33 1.501(10) .
C33 H33A 0.9600 .
C33 H33B 0.9600 .
C33 H33C 0.9600 .
O2 C35 1.256(9) .
C34 C35 1.523(10) .
C34 H34A 0.9600 .
C34 H34B 0.9600 .
C34 H34C 0.9600 .
C35 C36 1.516(9) .
C36 H36A 0.9600 .
C36 H36B 0.9600 .
C36 H36C 0.9600 .

loop_
_geom_torsion_atom_site_label_1
_geom_torsion_atom_site_label_2
_geom_torsion_atom_site_label_3
_geom_torsion_atom_site_label_4
_geom_torsion
_geom_torsion_site_symmetry_1
_geom_torsion_site_symmetry_4
C5 N1 C1 C2 -2.2(8) . .
C5 N1 C1 N10 175.6(4) . 3_666
N1 C1 C2 C3 2.3(9) . .
N10 C1 C2 C3 -175.3(6) 3_666 .
C1 C2 C3 C4 -1.1(9) . .
C2 C3 C4 C5 0.0(9) . .
C1 N1 C5 N2 176.6(4) . .
C1 N1 C5 C4 1.0(7) . .
C6 N2 C5 N1 -22.6(7) . .
C7 N2 C5 N1 165.1(4) . .
C6 N2 C5 C4 152.9(6) . .
C7 N2 C5 C4 -19.3(7) . .
C3 C4 C5 N1 0.1(8) . .
C3 C4 C5 N2 -175.2(5) . .
C11 N3 C7 C8 0.2(7) . .
C11 N3 C7 N2 177.9(4) . .
C5 N2 C7 N3 134.1(5) . .
C6 N2 C7 N3 -38.1(7) . .
C5 N2 C7 C8 -48.1(6) . .
C6 N2 C7 C8 139.6(6) . .
N3 C7 C8 C9 0.7(7) . .
N2 C7 C8 C9 -176.9(4) . .
C7 C8 C9 C10 -1.6(8) . .
C8 C9 C10 C11 1.7(8) . .
C7 N3 C11 C10 -0.1(6) . .
C7 N3 C11 N4 176.4(4) . .
C9 C10 C11 N3 -0.9(7) . .
C9 C10 C11 N4 -177.1(5) . .
C13 N4 C11 N3 150.7(4) . .
C12 N4 C11 N3 -33.1(7) . .
C13 N4 C11 C10 -32.8(7) . .
C12 N4 C11 C10 143.4(6) . .
C17 N5 C13 N4 176.5(4) . .
C17 N5 C13 C14 0.9(7) . .
C11 N4 C13 N5 152.1(4) . .
C12 N4 C13 N5 -24.1(7) . .
C11 N4 C13 C14 -32.4(7) . .
C12 N4 C13 C14 151.4(6) . .
N5 C13 C14 C15 -0.5(8) . .
N4 C13 C14 C15 -175.7(5) . .
C13 C14 C15 C16 -1.3(9) . .
C14 C15 C16 C17 2.6(9) . .
C13 N5 C17 C16 0.4(7) . .
C13 N5 C17 N6 179.0(4) . .
C15 C16 C17 N5 -2.1(8) . .
C15 C16 C17 N6 179.4(5) . .
C19 N6 C17 N5 -38.7(7) . .
C18 N6 C17 N5 144.1(5) . .
C19 N6 C17 C16 139.9(5) . .
C18 N6 C17 C16 -37.3(7) . .
C23 N7 C19 C20 -0.6(7) . .
C23 N7 C19 N6 176.4(4) . .
C17 N6 C19 N7 168.2(4) . .
C18 N6 C19 N7 -14.6(7) . .
C17 N6 C19 C20 -14.8(7) . .
C18 N6 C19 C20 162.4(5) . .
N7 C19 C20 C21 -0.2(7) . .
N6 C19 C20 C21 -176.9(4) . .
C19 C20 C21 C22 -0.1(8) . .
C20 C21 C22 C23 1.1(8) . .
C19 N7 C23 C22 1.6(7) . .
C19 N7 C23 N8 -176.4(4) . .
C21 C22 C23 N7 -1.9(8) . .
C21 C22 C23 N8 175.9(5) . .
C25 N8 C23 N7 -173.8(4) . .
C24 N8 C23 N7 16.9(6) . .
C25 N8 C23 C22 8.2(7) . .
C24 N8 C23 C22 -161.1(5) . .
C29 N9 C25 C26 1.6(8) . .
C29 N9 C25 N8 179.0(5) . .
C23 N8 C25 N9 42.7(7) . .
C24 N8 C25 N9 -148.0(5) . .
C23 N8 C25 C26 -139.9(5) . .
C24 N8 C25 C26 29.4(7) . .
N9 C25 C26 C27 -1.1(8) . .
N8 C25 C26 C27 -178.3(5) . .
C25 C26 C27 C28 0.8(8) . .
C26 C27 C28 C29 -1.0(9) . .
C25 N9 C29 C28 -1.9(8) . .
C25 N9 C29 N10 177.5(5) . .
C27 C28 C29 N9 1.6(9) . .
C27 C28 C29 N10 -177.8(5) . .
C1 N10 C29 N9 29.6(8) 3_666 .
C30 N10 C29 N9 -155.2(7) . .
C1 N10 C29 C28 -151.0(6) 3_666 .
C30 N10 C29 C28 24.2(10) . .
